data_4073342
loop_
_publ_author_name
'Kilian, Michaela'
'Wadepohl, Hubert'
'Gade, Lutz H.'

_publ_section_title
;
 Flexibly Coordinating Tris(arylamido)stannates as Ligands:&#x00A0; A
 [Rh]+/[Sn]-Zwitterion as an Intermediate in the Formation of Rh&#x2212;Sn
 Complexes
;
_journal_issue 13
_journal_name_full Organometallics
_journal_page_first 3076
_journal_paper_doi 10.1021/om700282e
_journal_volume 26
_journal_year 2007
_chemical_formula_sum 'C57 H75 N3 O3 P Rh Si4 Sn'
_chemical_formula_weight 1215.13
_space_group_IT_number 2
_symmetry_cell_setting triclinic
_symmetry_Int_Tables_number 2
_symmetry_space_group_name_Hall '-P 1'
_symmetry_space_group_name_H-M 'P -1'
_atom_sites_solution_hydrogens geom
_atom_sites_solution_primary direct
_atom_sites_solution_secondary difmap
_audit_creation_method SHELXL-97
_cell_angle_alpha 72.1700(10)
_cell_angle_beta 89.6270(10)
_cell_angle_gamma 87.669(2)
_cell_formula_units_Z 2
_cell_length_a 12.3271(10)
_cell_length_b 12.8709(10)
_cell_length_c 20.6506(17)
_cell_measurement_temperature 100(2)
_cell_volume 3116.4(4)
_computing_cell_refinement 'Bruker SAINT'
_computing_data_collection 'Bruker SMART'
_computing_data_reduction 'Bruker SAINT'
_computing_molecular_graphics 'PLATON (Spek, 1980-2005)'
_computing_publication_material 'SHELXL-97 (Sheldrick, 1997)'
_computing_structure_refinement 'SHELXL-97 (Sheldrick, 1997)'
_computing_structure_solution 'SHELXS-97 (Sheldrick, 1997)'
_diffrn_ambient_temperature 100(2)
_diffrn_measured_fraction_theta_full 0.998
_diffrn_measured_fraction_theta_max 0.998
_diffrn_measurement_device_type 'CCD area detector'
_diffrn_measurement_method 'phi and omega-scans'
_diffrn_radiation_monochromator graphite
_diffrn_radiation_probe x-ray
_diffrn_radiation_type MoK\a
_diffrn_radiation_wavelength 0.71073
_diffrn_reflns_av_R_equivalents 0.0740
_diffrn_reflns_av_sigmaI/netI 0.0750
_diffrn_reflns_limit_h_max 16
_diffrn_reflns_limit_h_min -16
_diffrn_reflns_limit_k_max 17
_diffrn_reflns_limit_k_min -16
_diffrn_reflns_limit_l_max 27
_diffrn_reflns_limit_l_min 0
_diffrn_reflns_number 64764
_diffrn_reflns_theta_full 28.29
_diffrn_reflns_theta_max 28.29
_diffrn_reflns_theta_min 1.04
_diffrn_source 'fine-focus sealed tube'
_exptl_absorpt_coefficient_mu 0.809
_exptl_absorpt_correction_T_max 0.7454
_exptl_absorpt_correction_T_min 0.6324
_exptl_absorpt_correction_type multi-scan
_exptl_absorpt_process_details SADABS
_exptl_crystal_colour orange
_exptl_crystal_density_diffrn 1.295
_exptl_crystal_density_method 'not measured'
_exptl_crystal_description irregular
_exptl_crystal_F_000 1256
_exptl_crystal_size_max 0.10
_exptl_crystal_size_mid 0.10
_exptl_crystal_size_min 0.10
_platon_squeeze_details
;
;
_refine_diff_density_max 1.002
_refine_diff_density_min -0.841
_refine_diff_density_rms 0.131
_refine_ls_abs_structure_details 'Flack H D (1983), Acta Cryst. A39, 876-881'
_refine_ls_extinction_method none
_refine_ls_goodness_of_fit_ref 0.983
_refine_ls_matrix_type full
_refine_ls_number_parameters 644
_refine_ls_number_reflns 15463
_refine_ls_number_restraints 0
_refine_ls_restrained_S_all 0.983
_refine_ls_R_factor_all 0.0742
_refine_ls_R_factor_gt 0.0420
_refine_ls_shift/su_max 0.008
_refine_ls_shift/su_mean 0.000
_refine_ls_structure_factor_coef Fsqd
_refine_ls_weighting_details 'calc w=1/[\s^2^(Fo^2^)+(0.0518P)^2^+0.0000P] where P=(Fo^2^+2Fc^2^)/3'
_refine_ls_weighting_scheme calc
_refine_ls_wR_factor_gt 0.0951
_refine_ls_wR_factor_ref 0.1064
_reflns_number_gt 10304
_reflns_number_total 15463
_reflns_threshold_expression >2sigma(I)
_cod_data_source_file om700282e-file003.cif
_cod_data_source_block ga_mk15_sq
_cod_database_code 4073342

loop_
_symmetry_equiv_pos_as_xyz
'x, y, z'
'-x, -y, -z'

loop_
_atom_site_label
_atom_site_type_symbol
_atom_site_fract_x
_atom_site_fract_y
_atom_site_fract_z
_atom_site_U_iso_or_equiv
_atom_site_adp_type
_atom_site_occupancy
_atom_site_symmetry_multiplicity
_atom_site_calc_flag
_atom_site_refinement_flags
C1 C 0.6171(3) -0.0485(3) 0.42443(19) 0.0267(9) Uani 1 1 d .
H1A H 0.6330 -0.1232 0.4233 0.040 Uiso 1 1 calc R
H1B H 0.5715 -0.0506 0.4638 0.040 Uiso 1 1 calc R
H1C H 0.6851 -0.0138 0.4280 0.040 Uiso 1 1 calc R
C2 C 0.4167(3) -0.0415(3) 0.3375(2) 0.0255(9) Uani 1 1 d .
H2A H 0.3895 -0.0152 0.2906 0.038 Uiso 1 1 calc R
H2B H 0.3613 -0.0268 0.3682 0.038 Uiso 1 1 calc R
H2C H 0.4334 -0.1203 0.3501 0.038 Uiso 1 1 calc R
C3 C 0.6481(3) 0.2162(3) 0.47675(19) 0.0285(9) Uani 1 1 d .
H3A H 0.6588 0.1366 0.4904 0.043 Uiso 1 1 calc R
H3B H 0.5810 0.2354 0.4969 0.043 Uiso 1 1 calc R
H3C H 0.7097 0.2479 0.4926 0.043 Uiso 1 1 calc R
C4 C 0.6360(3) 0.4246(3) 0.3558(2) 0.0266(9) Uani 1 1 d .
H4A H 0.6892 0.4479 0.3830 0.040 Uiso 1 1 calc R
H4B H 0.5634 0.4525 0.3634 0.040 Uiso 1 1 calc R
H4C H 0.6543 0.4534 0.3075 0.040 Uiso 1 1 calc R
C5 C 0.3953(3) 0.2371(3) 0.17754(18) 0.0214(8) Uani 1 1 d .
H5A H 0.3984 0.2797 0.1293 0.032 Uiso 1 1 calc R
H5B H 0.3197 0.2339 0.1927 0.032 Uiso 1 1 calc R
H5C H 0.4251 0.1629 0.1838 0.032 Uiso 1 1 calc R
C6 C 0.4134(3) 0.4439(3) 0.2173(2) 0.0241(8) Uani 1 1 d .
H6A H 0.4512 0.4790 0.2461 0.036 Uiso 1 1 calc R
H6B H 0.3367 0.4374 0.2302 0.036 Uiso 1 1 calc R
H6C H 0.4190 0.4882 0.1695 0.036 Uiso 1 1 calc R
C7 C 0.3531(3) 0.2174(3) 0.38768(19) 0.0285(9) Uani 1 1 d .
H7A H 0.3629 0.1853 0.4369 0.043 Uiso 1 1 calc R
H7B H 0.2980 0.1780 0.3717 0.043 Uiso 1 1 calc R
H7C H 0.3295 0.2944 0.3772 0.043 Uiso 1 1 calc R
C8 C 0.6223(3) -0.0103(3) 0.22964(18) 0.0157(7) Uani 1 1 d .
C9 C 0.5961(3) -0.1216(3) 0.2543(2) 0.0196(8) Uani 1 1 d .
H9 H 0.5896 -0.1550 0.3020 0.024 Uiso 1 1 calc R
C10 C 0.5795(3) -0.1831(3) 0.2112(2) 0.0226(8) Uani 1 1 d .
C11 C 0.5939(3) -0.1364(3) 0.1417(2) 0.0233(8) Uani 1 1 d .
H11 H 0.5817 -0.1780 0.1117 0.028 Uiso 1 1 calc R
C12 C 0.6260(3) -0.0293(3) 0.11557(19) 0.0205(8) Uani 1 1 d .
C13 C 0.6398(3) 0.0322(3) 0.15960(18) 0.0171(7) Uani 1 1 d .
H13 H 0.6619 0.1053 0.1416 0.021 Uiso 1 1 calc R
C14 C 0.5486(3) -0.3000(3) 0.2403(2) 0.0329(10) Uani 1 1 d .
H14A H 0.5605 -0.3379 0.2062 0.049 Uiso 1 1 calc R
H14B H 0.4718 -0.3023 0.2531 0.049 Uiso 1 1 calc R
H14C H 0.5932 -0.3359 0.2807 0.049 Uiso 1 1 calc R
C15 C 0.6422(3) 0.0210(3) 0.0398(2) 0.0293(9) Uani 1 1 d .
H15A H 0.6394 -0.0359 0.0174 0.044 Uiso 1 1 calc R
H15B H 0.7130 0.0545 0.0316 0.044 Uiso 1 1 calc R
H15C H 0.5846 0.0769 0.0213 0.044 Uiso 1 1 calc R
C16 C 0.8468(3) 0.1937(3) 0.37394(17) 0.0172(7) Uani 1 1 d .
C17 C 0.9092(3) 0.0998(3) 0.37592(18) 0.0196(8) Uani 1 1 d .
H17 H 0.8816 0.0489 0.3558 0.024 Uiso 1 1 calc R
C18 C 1.0116(3) 0.0794(3) 0.40706(18) 0.0244(8) Uani 1 1 d .
C19 C 1.0516(3) 0.1534(4) 0.43695(19) 0.0290(10) Uani 1 1 d .
H19 H 1.1207 0.1391 0.4587 0.035 Uiso 1 1 calc R
C20 C 0.9918(3) 0.2478(4) 0.43554(19) 0.0272(9) Uani 1 1 d .
C21 C 0.8911(3) 0.2675(3) 0.40338(18) 0.0224(8) Uani 1 1 d .
H21 H 0.8509 0.3331 0.4012 0.027 Uiso 1 1 calc R
C22 C 1.0792(3) -0.0219(4) 0.4077(2) 0.0334(10) Uani 1 1 d .
H22A H 1.1197 -0.0077 0.3651 0.050 Uiso 1 1 calc R
H22B H 1.0314 -0.0827 0.4123 0.050 Uiso 1 1 calc R
H22C H 1.1302 -0.0407 0.4461 0.050 Uiso 1 1 calc R
C23 C 1.0361(4) 0.3290(4) 0.4667(2) 0.0448(12) Uani 1 1 d .
H23A H 1.0997 0.2962 0.4948 0.067 Uiso 1 1 calc R
H23B H 0.9803 0.3496 0.4950 0.067 Uiso 1 1 calc R
H23C H 1.0571 0.3942 0.4305 0.067 Uiso 1 1 calc R
C24 C 0.6251(3) 0.3800(3) 0.13344(17) 0.0148(7) Uani 1 1 d .
C25 C 0.6229(3) 0.3375(3) 0.07854(18) 0.0172(7) Uani 1 1 d .
H25 H 0.6082 0.2625 0.0875 0.021 Uiso 1 1 calc R
C26 C 0.6410(3) 0.3998(3) 0.01182(18) 0.0195(8) Uani 1 1 d .
C27 C 0.6619(3) 0.5097(3) -0.00088(18) 0.0207(8) Uani 1 1 d .
H27 H 0.6761 0.5535 -0.0461 0.025 Uiso 1 1 calc R
C28 C 0.6625(3) 0.5566(3) 0.05161(19) 0.0188(7) Uani 1 1 d .
C29 C 0.6446(3) 0.4917(3) 0.11772(18) 0.0169(7) Uani 1 1 d .
H29 H 0.6456 0.5238 0.1535 0.020 Uiso 1 1 calc R
C30 C 0.6366(3) 0.3498(3) -0.04435(19) 0.0277(9) Uani 1 1 d .
H30A H 0.6597 0.2724 -0.0271 0.042 Uiso 1 1 calc R
H30B H 0.6852 0.3877 -0.0810 0.042 Uiso 1 1 calc R
H30C H 0.5622 0.3564 -0.0619 0.042 Uiso 1 1 calc R
C31 C 0.6831(3) 0.6766(3) 0.0358(2) 0.0293(9) Uani 1 1 d .
H31A H 0.6165 0.7197 0.0178 0.044 Uiso 1 1 calc R
H31B H 0.7408 0.6965 0.0019 0.044 Uiso 1 1 calc R
H31C H 0.7054 0.6915 0.0775 0.044 Uiso 1 1 calc R
C32 C 0.9012(3) 0.3928(3) 0.1523(2) 0.0238(8) Uani 1 1 d .
H32 H 0.8237 0.4149 0.1396 0.029 Uiso 1 1 calc R
C33 C 0.9256(3) 0.3834(3) 0.2185(2) 0.0234(8) Uani 1 1 d .
H33 H 0.8627 0.3986 0.2454 0.028 Uiso 1 1 calc R
C34 C 1.0339(3) 0.4086(3) 0.2415(2) 0.0257(9) Uani 1 1 d .
H34A H 1.0230 0.4401 0.2794 0.031 Uiso 1 1 calc R
H34B H 1.0683 0.4640 0.2036 0.031 Uiso 1 1 calc R
C35 C 1.1103(3) 0.3060(3) 0.26544(19) 0.0238(8) Uani 1 1 d .
H35A H 1.1862 0.3294 0.2623 0.029 Uiso 1 1 calc R
H35B H 1.0956 0.2679 0.3139 0.029 Uiso 1 1 calc R
C36 C 1.0998(3) 0.2269(3) 0.22584(18) 0.0186(7) Uani 1 1 d .
H36 H 1.1386 0.1549 0.2474 0.022 Uiso 1 1 calc R
C37 C 1.0892(3) 0.2528(3) 0.15527(19) 0.0216(8) Uani 1 1 d .
H37 H 1.1212 0.1959 0.1361 0.026 Uiso 1 1 calc R
C38 C 1.0907(3) 0.3679(3) 0.1071(2) 0.0271(9) Uani 1 1 d .
H38A H 1.1222 0.3656 0.0634 0.033 Uiso 1 1 calc R
H38B H 1.1386 0.4110 0.1264 0.033 Uiso 1 1 calc R
C39 C 0.9784(3) 0.4259(3) 0.09357(19) 0.0276(9) Uani 1 1 d .
H39A H 0.9875 0.5057 0.0814 0.033 Uiso 1 1 calc R
H39B H 0.9455 0.4111 0.0539 0.033 Uiso 1 1 calc R
C40 C 0.8717(3) -0.1573(3) 0.26756(19) 0.0182(7) Uani 1 1 d .
C41 C 0.8445(3) -0.2040(3) 0.2184(2) 0.0215(8) Uani 1 1 d .
H41 H 0.8257 -0.1595 0.1737 0.026 Uiso 1 1 calc R
C42 C 0.8451(3) -0.3170(3) 0.2353(2) 0.0256(9) Uani 1 1 d .
H42 H 0.8266 -0.3502 0.2018 0.031 Uiso 1 1 calc R
C43 C 0.8720(3) -0.3814(3) 0.2999(2) 0.0311(10) Uani 1 1 d .
H43 H 0.8725 -0.4587 0.3112 0.037 Uiso 1 1 calc R
C44 C 0.8985(4) -0.3322(3) 0.3483(2) 0.0461(13) Uani 1 1 d .
H44 H 0.9174 -0.3762 0.3931 0.055 Uiso 1 1 calc R
C45 C 0.8977(4) -0.2190(3) 0.3322(2) 0.0336(10) Uani 1 1 d .
H45 H 0.9150 -0.1854 0.3657 0.040 Uiso 1 1 calc R
C46 C 0.9650(3) 0.0920(3) 0.07352(18) 0.0190(8) Uani 1 1 d .
C47 C 0.8987(3) 0.1829(3) 0.04554(19) 0.0242(8) Uani 1 1 d .
H47 H 0.8351 0.1957 0.0687 0.029 Uiso 1 1 calc R
C48 C 0.9251(3) 0.2563(3) -0.0169(2) 0.0285(9) Uani 1 1 d .
H48 H 0.8797 0.3195 -0.0365 0.034 Uiso 1 1 calc R
C49 C 1.0172(3) 0.2372(4) -0.0503(2) 0.0314(10) Uani 1 1 d .
H49 H 1.0352 0.2871 -0.0930 0.038 Uiso 1 1 calc R
C50 C 1.0837(3) 0.1451(3) -0.02149(19) 0.0250(9) Uani 1 1 d .
H50 H 1.1474 0.1323 -0.0445 0.030 Uiso 1 1 calc R
C51 C 1.0575(3) 0.0718(3) 0.04077(18) 0.0212(8) Uani 1 1 d .
H51 H 1.1027 0.0085 0.0605 0.025 Uiso 1 1 calc R
C52 C 1.1430(3) -0.0666(3) 0.20310(18) 0.0180(7) Uani 1 1 d .
C53 C 1.2379(3) -0.0138(3) 0.1848(2) 0.0254(9) Uani 1 1 d .
H53 H 1.2474 0.0546 0.1921 0.030 Uiso 1 1 calc R
C54 C 1.3202(3) -0.0608(4) 0.1554(2) 0.0296(9) Uani 1 1 d .
H54 H 1.3861 -0.0244 0.1425 0.036 Uiso 1 1 calc R
C55 C 1.3064(3) -0.1604(4) 0.1449(2) 0.0304(10) Uani 1 1 d .
H55 H 1.3623 -0.1923 0.1243 0.036 Uiso 1 1 calc R
C56 C 1.2106(3) -0.2134(4) 0.1647(2) 0.0319(10) Uani 1 1 d .
H56 H 1.2012 -0.2823 0.1579 0.038 Uiso 1 1 calc R
C57 C 1.1281(3) -0.1673(3) 0.1942(2) 0.0250(8) Uani 1 1 d .
H57 H 1.0627 -0.2041 0.2080 0.030 Uiso 1 1 calc R
N1 N 0.6279(2) 0.0535(2) 0.27355(14) 0.0151(6) Uani 1 1 d .
N2 N 0.7419(2) 0.2142(2) 0.34409(14) 0.0151(6) Uani 1 1 d .
N3 N 0.6107(2) 0.3142(2) 0.20198(14) 0.0141(6) Uani 1 1 d .
O1 O 0.86665(19) -0.04316(19) 0.25315(12) 0.0170(5) Uani 1 1 d .
O2 O 0.93705(19) 0.01584(19) 0.13506(12) 0.0178(5) Uani 1 1 d .
O3 O 1.06442(19) -0.0188(2) 0.23515(12) 0.0191(5) Uani 1 1 d .
P1 P 0.94903(7) 0.04057(7) 0.20687(5) 0.01467(18) Uani 1 1 d .
Rh1 Rh 0.92972(2) 0.21266(2) 0.204710(14) 0.01546(7) Uani 1 1 d .
Si1 Si 0.54386(8) 0.03142(8) 0.34479(5) 0.0165(2) Uani 1 1 d .
Si2 Si 0.63801(8) 0.27113(8) 0.38186(5) 0.0170(2) Uani 1 1 d .
Si3 Si 0.47721(8) 0.30398(8) 0.22888(5) 0.01471(19) Uani 1 1 d .
Si4 Si 0.48600(8) 0.20653(8) 0.34365(5) 0.0158(2) Uani 1 1 d .
Sn1 Sn 0.727978(18) 0.189927(18) 0.247814(11) 0.01155(6) Uani 1 1 d .

loop_
_atom_site_aniso_label
_atom_site_aniso_U_11
_atom_site_aniso_U_22
_atom_site_aniso_U_33
_atom_site_aniso_U_23
_atom_site_aniso_U_13
_atom_site_aniso_U_12
C1 0.031(2) 0.022(2) 0.020(2) 0.0052(16) -0.0003(16) 0.0008(17)
C2 0.023(2) 0.023(2) 0.030(2) -0.0065(17) 0.0095(16) -0.0099(16)
C3 0.030(2) 0.040(2) 0.0166(19) -0.0100(18) 0.0033(16) -0.0047(19)
C4 0.026(2) 0.023(2) 0.034(2) -0.0141(18) 0.0027(17) -0.0048(16)
C5 0.0201(19) 0.025(2) 0.0177(19) -0.0039(15) 0.0002(14) -0.0042(15)
C6 0.0191(19) 0.021(2) 0.027(2) 0.0006(16) 0.0033(15) -0.0007(15)
C7 0.020(2) 0.039(2) 0.019(2) 0.0010(17) 0.0034(15) 0.0058(17)
C8 0.0109(16) 0.0150(17) 0.0206(18) -0.0043(14) 0.0026(13) -0.0014(13)
C9 0.0141(17) 0.0170(18) 0.028(2) -0.0078(15) 0.0030(14) -0.0025(14)
C10 0.0151(18) 0.0160(19) 0.038(2) -0.0100(17) 0.0018(16) -0.0004(14)
C11 0.0149(18) 0.024(2) 0.038(2) -0.0199(18) 0.0026(16) -0.0031(15)
C12 0.0139(17) 0.026(2) 0.025(2) -0.0128(16) 0.0017(14) 0.0001(15)
C13 0.0148(17) 0.0114(17) 0.025(2) -0.0052(14) -0.0005(14) -0.0032(13)
C14 0.034(2) 0.015(2) 0.051(3) -0.0114(19) 0.008(2) -0.0078(17)
C15 0.028(2) 0.036(2) 0.028(2) -0.0164(19) 0.0010(17) -0.0030(18)
C16 0.0150(17) 0.0233(19) 0.0103(17) -0.0007(14) -0.0002(13) -0.0025(14)
C17 0.0162(18) 0.027(2) 0.0142(18) -0.0034(15) 0.0011(14) -0.0040(15)
C18 0.0203(19) 0.033(2) 0.0142(19) 0.0014(16) 0.0038(15) -0.0010(16)
C19 0.0120(18) 0.052(3) 0.017(2) -0.0015(18) -0.0027(14) -0.0055(18)
C20 0.020(2) 0.044(3) 0.018(2) -0.0088(18) -0.0014(15) -0.0091(18)
C21 0.024(2) 0.028(2) 0.0137(18) -0.0029(15) 0.0002(15) -0.0056(16)
C22 0.024(2) 0.046(3) 0.025(2) -0.0040(19) 0.0019(17) 0.0076(19)
C23 0.043(3) 0.053(3) 0.043(3) -0.020(2) -0.015(2) -0.016(2)
C24 0.0083(15) 0.0177(18) 0.0148(17) 0.0002(14) 0.0001(12) 0.0019(13)
C25 0.0178(18) 0.0124(17) 0.0183(18) 0.0000(14) -0.0023(14) -0.0002(14)
C26 0.0137(17) 0.023(2) 0.0195(19) -0.0036(15) 0.0006(14) 0.0030(14)
C27 0.0186(18) 0.0211(19) 0.0164(18) 0.0021(15) 0.0049(14) 0.0057(15)
C28 0.0179(18) 0.0108(17) 0.0234(19) 0.0009(14) 0.0057(14) -0.0007(14)
C29 0.0148(17) 0.0183(18) 0.0177(18) -0.0060(14) 0.0028(13) 0.0000(14)
C30 0.034(2) 0.027(2) 0.020(2) -0.0049(17) -0.0006(17) 0.0039(17)
C31 0.040(2) 0.018(2) 0.027(2) -0.0034(17) 0.0113(18) -0.0025(17)
C32 0.0164(18) 0.0120(18) 0.039(2) -0.0014(16) 0.0008(16) -0.0013(14)
C33 0.0145(18) 0.0183(19) 0.040(2) -0.0128(17) 0.0094(16) -0.0026(14)
C34 0.025(2) 0.022(2) 0.031(2) -0.0088(17) 0.0072(17) -0.0064(16)
C35 0.022(2) 0.028(2) 0.023(2) -0.0094(17) 0.0014(15) -0.0078(16)
C36 0.0099(16) 0.0223(19) 0.0227(19) -0.0053(15) 0.0003(14) -0.0028(14)
C37 0.0143(18) 0.027(2) 0.027(2) -0.0129(17) 0.0068(15) -0.0098(15)
C38 0.027(2) 0.029(2) 0.023(2) -0.0036(17) 0.0087(16) -0.0111(17)
C39 0.028(2) 0.026(2) 0.021(2) 0.0062(16) -0.0023(16) -0.0112(17)
C40 0.0151(17) 0.0141(17) 0.024(2) -0.0040(15) 0.0057(14) -0.0008(14)
C41 0.0165(18) 0.0185(19) 0.026(2) -0.0021(16) 0.0025(15) -0.0021(14)
C42 0.023(2) 0.028(2) 0.029(2) -0.0134(18) 0.0045(16) -0.0046(17)
C43 0.038(2) 0.0120(19) 0.041(3) -0.0055(17) 0.007(2) 0.0002(17)
C44 0.084(4) 0.018(2) 0.029(3) 0.0024(19) -0.003(2) -0.003(2)
C45 0.062(3) 0.017(2) 0.020(2) -0.0022(16) -0.001(2) -0.0020(19)
C46 0.0193(18) 0.0231(19) 0.0141(17) -0.0035(15) 0.0014(14) -0.0112(15)
C47 0.0198(19) 0.034(2) 0.020(2) -0.0095(17) 0.0006(15) -0.0058(16)
C48 0.024(2) 0.033(2) 0.025(2) -0.0030(18) -0.0067(16) -0.0022(17)
C49 0.036(2) 0.037(2) 0.018(2) -0.0021(18) 0.0012(17) -0.0140(19)
C50 0.024(2) 0.036(2) 0.0189(19) -0.0136(17) 0.0068(15) -0.0121(17)
C51 0.0234(19) 0.024(2) 0.0183(19) -0.0094(15) 0.0033(15) -0.0088(15)
C52 0.0114(17) 0.026(2) 0.0195(18) -0.0109(15) -0.0006(13) 0.0028(14)
C53 0.0146(18) 0.028(2) 0.040(2) -0.0198(19) 0.0019(16) -0.0021(16)
C54 0.0144(19) 0.042(3) 0.036(2) -0.017(2) 0.0028(16) -0.0029(17)
C55 0.018(2) 0.046(3) 0.038(2) -0.029(2) -0.0007(17) 0.0045(18)
C56 0.022(2) 0.038(2) 0.047(3) -0.031(2) -0.0033(18) 0.0019(18)
C57 0.0167(19) 0.027(2) 0.035(2) -0.0163(18) 0.0032(16) -0.0007(16)
N1 0.0146(14) 0.0140(15) 0.0155(15) -0.0026(12) 0.0030(11) -0.0036(11)
N2 0.0121(14) 0.0189(15) 0.0136(15) -0.0036(12) -0.0027(11) -0.0018(11)
N3 0.0137(14) 0.0122(14) 0.0128(14) 0.0015(11) 0.0019(11) -0.0006(11)
O1 0.0157(12) 0.0131(12) 0.0212(13) -0.0036(10) 0.0045(10) -0.0022(10)
O2 0.0209(13) 0.0205(13) 0.0119(12) -0.0042(10) 0.0042(10) -0.0060(10)
O3 0.0124(12) 0.0256(14) 0.0209(13) -0.0102(11) 0.0019(10) 0.0043(10)
P1 0.0114(4) 0.0160(4) 0.0162(5) -0.0042(4) 0.0023(3) -0.0016(3)
Rh1 0.01043(13) 0.01364(14) 0.02112(15) -0.00332(11) 0.00402(11) -0.00298(10)
Si1 0.0158(5) 0.0144(5) 0.0158(5) 0.0008(4) 0.0030(4) -0.0032(4)
Si2 0.0174(5) 0.0204(5) 0.0138(5) -0.0059(4) 0.0015(4) -0.0017(4)
Si3 0.0127(5) 0.0150(5) 0.0131(5) 0.0005(4) 0.0012(4) -0.0008(4)
Si4 0.0134(5) 0.0180(5) 0.0137(5) -0.0011(4) 0.0023(4) -0.0022(4)
Sn1 0.01047(11) 0.01163(12) 0.01136(12) -0.00154(9) 0.00199(8) -0.00253(8)

loop_
_atom_type_symbol
_atom_type_description
_atom_type_scat_dispersion_real
_atom_type_scat_dispersion_imag
_atom_type_scat_source
C C 0.0033 0.0016 'International Tables Vol C Tables 4.2.6.8 and 6.1.1.4'
H H 0.0000 0.0000 'International Tables Vol C Tables 4.2.6.8 and 6.1.1.4'
N N 0.0061 0.0033 'International Tables Vol C Tables 4.2.6.8 and 6.1.1.4'
O O 0.0106 0.0060 'International Tables Vol C Tables 4.2.6.8 and 6.1.1.4'
P P 0.1023 0.0942 'International Tables Vol C Tables 4.2.6.8 and 6.1.1.4'
Rh Rh -1.1178 0.9187 'International Tables Vol C Tables 4.2.6.8 and 6.1.1.4'
Si Si 0.0817 0.0704 'International Tables Vol C Tables 4.2.6.8 and 6.1.1.4'
Sn Sn -0.6537 1.4246 'International Tables Vol C Tables 4.2.6.8 and 6.1.1.4'

loop_
_geom_angle_atom_site_label_1
_geom_angle_atom_site_label_2
_geom_angle_atom_site_label_3
_geom_angle
Si1 C1 H1A 109.5
Si1 C1 H1B 109.5
H1A C1 H1B 109.5
Si1 C1 H1C 109.5
H1A C1 H1C 109.5
H1B C1 H1C 109.5
Si1 C2 H2A 109.5
Si1 C2 H2B 109.5
H2A C2 H2B 109.5
Si1 C2 H2C 109.5
H2A C2 H2C 109.5
H2B C2 H2C 109.5
Si2 C3 H3A 109.5
Si2 C3 H3B 109.5
H3A C3 H3B 109.5
Si2 C3 H3C 109.5
H3A C3 H3C 109.5
H3B C3 H3C 109.5
Si2 C4 H4A 109.5
Si2 C4 H4B 109.5
H4A C4 H4B 109.5
Si2 C4 H4C 109.5
H4A C4 H4C 109.5
H4B C4 H4C 109.5
Si3 C5 H5A 109.5
Si3 C5 H5B 109.5
H5A C5 H5B 109.5
Si3 C5 H5C 109.5
H5A C5 H5C 109.5
H5B C5 H5C 109.5
Si3 C6 H6A 109.5
Si3 C6 H6B 109.5
H6A C6 H6B 109.5
Si3 C6 H6C 109.5
H6A C6 H6C 109.5
H6B C6 H6C 109.5
Si4 C7 H7A 109.5
Si4 C7 H7B 109.5
H7A C7 H7B 109.5
Si4 C7 H7C 109.5
H7A C7 H7C 109.5
H7B C7 H7C 109.5
C13 C8 N1 122.3(3)
C13 C8 C9 116.6(3)
N1 C8 C9 121.0(3)
C10 C9 C8 122.0(4)
C10 C9 H9 119.0
C8 C9 H9 119.0
C9 C10 C11 119.4(3)
C9 C10 C14 119.6(4)
C11 C10 C14 121.1(3)
C12 C11 C10 120.6(3)
C12 C11 H11 119.7
C10 C11 H11 119.7
C11 C12 C13 119.3(3)
C11 C12 C15 120.4(3)
C13 C12 C15 120.3(3)
C12 C13 C8 122.0(3)
C12 C13 H13 119.0
C8 C13 H13 119.0
C10 C14 H14A 109.5
C10 C14 H14B 109.5
H14A C14 H14B 109.5
C10 C14 H14C 109.5
H14A C14 H14C 109.5
H14B C14 H14C 109.5
C12 C15 H15A 109.5
C12 C15 H15B 109.5
H15A C15 H15B 109.5
C12 C15 H15C 109.5
H15A C15 H15C 109.5
H15B C15 H15C 109.5
C17 C16 C21 117.7(3)
C17 C16 N2 121.7(3)
C21 C16 N2 120.6(3)
C16 C17 C18 121.0(4)
C16 C17 H17 119.5
C18 C17 H17 119.5
C19 C18 C17 119.5(4)
C19 C18 C22 120.1(4)
C17 C18 C22 120.4(4)
C20 C19 C18 120.9(3)
C20 C19 H19 119.5
C18 C19 H19 119.5
C19 C20 C21 118.7(4)
C19 C20 C23 120.9(4)
C21 C20 C23 120.4(4)
C20 C21 C16 122.1(4)
C20 C21 H21 118.9
C16 C21 H21 118.9
C18 C22 H22A 109.5
C18 C22 H22B 109.5
H22A C22 H22B 109.5
C18 C22 H22C 109.5
H22A C22 H22C 109.5
H22B C22 H22C 109.5
C20 C23 H23A 109.5
C20 C23 H23B 109.5
H23A C23 H23B 109.5
C20 C23 H23C 109.5
H23A C23 H23C 109.5
H23B C23 H23C 109.5
C25 C24 C29 116.5(3)
C25 C24 N3 122.5(3)
C29 C24 N3 121.0(3)
C26 C25 C24 123.1(3)
C26 C25 H25 118.5
C24 C25 H25 118.5
C25 C26 C27 118.1(3)
C25 C26 C30 120.4(3)
C27 C26 C30 121.4(3)
C26 C27 C28 121.1(3)
C26 C27 H27 119.5
C28 C27 H27 119.5
C29 C28 C27 119.2(3)
C29 C28 C31 121.2(3)
C27 C28 C31 119.7(3)
C28 C29 C24 122.0(3)
C28 C29 H29 119.0
C24 C29 H29 119.0
C26 C30 H30A 109.5
C26 C30 H30B 109.5
H30A C30 H30B 109.5
C26 C30 H30C 109.5
H30A C30 H30C 109.5
H30B C30 H30C 109.5
C28 C31 H31A 109.5
C28 C31 H31B 109.5
H31A C31 H31B 109.5
C28 C31 H31C 109.5
H31A C31 H31C 109.5
H31B C31 H31C 109.5
C33 C32 C39 125.5(3)
C33 C32 Rh1 74.4(2)
C39 C32 Rh1 108.0(2)
C33 C32 H32 113.9
C39 C32 H32 113.9
Rh1 C32 H32 113.9
C32 C33 C34 123.8(3)
C32 C33 Rh1 70.7(2)
C34 C33 Rh1 111.3(2)
C32 C33 H33 114.4
C34 C33 H33 114.4
Rh1 C33 H33 114.4
C33 C34 C35 112.0(3)
C33 C34 H34A 109.2
C35 C34 H34A 109.2
C33 C34 H34B 109.2
C35 C34 H34B 109.2
H34A C34 H34B 107.9
C36 C35 C34 114.5(3)
C36 C35 H35A 108.6
C34 C35 H35A 108.6
C36 C35 H35B 108.6
C34 C35 H35B 108.6
H35A C35 H35B 107.6
C37 C36 C35 126.5(3)
C37 C36 Rh1 73.2(2)
C35 C36 Rh1 109.7(2)
C37 C36 H36 113.4
C35 C36 H36 113.4
Rh1 C36 H36 113.4
C36 C37 C38 123.7(3)
C36 C37 Rh1 69.69(19)
C38 C37 Rh1 112.9(3)
C36 C37 H37 114.2
C38 C37 H37 114.2
Rh1 C37 H37 114.2
C37 C38 C39 113.7(3)
C37 C38 H38A 108.8
C39 C38 H38A 108.8
C37 C38 H38B 108.8
C39 C38 H38B 108.8
H38A C38 H38B 107.7
C32 C39 C38 114.6(3)
C32 C39 H39A 108.6
C38 C39 H39A 108.6
C32 C39 H39B 108.6
C38 C39 H39B 108.6
H39A C39 H39B 107.6
C45 C40 C41 121.8(3)
C45 C40 O1 117.8(3)
C41 C40 O1 120.4(3)
C40 C41 C42 118.9(4)
C40 C41 H41 120.5
C42 C41 H41 120.5
C43 C42 C41 120.6(4)
C43 C42 H42 119.7
C41 C42 H42 119.7
C42 C43 C44 119.2(4)
C42 C43 H43 120.4
C44 C43 H43 120.4
C43 C44 C45 120.8(4)
C43 C44 H44 119.6
C45 C44 H44 119.6
C40 C45 C44 118.7(4)
C40 C45 H45 120.6
C44 C45 H45 120.6
C47 C46 C51 121.2(3)
C47 C46 O2 120.0(3)
C51 C46 O2 118.8(3)
C46 C47 C48 119.6(4)
C46 C47 H47 120.2
C48 C47 H47 120.2
C49 C48 C47 119.9(4)
C49 C48 H48 120.1
C47 C48 H48 120.1
C48 C49 C50 120.0(4)
C48 C49 H49 120.0
C50 C49 H49 120.0
C51 C50 C49 120.3(4)
C51 C50 H50 119.9
C49 C50 H50 119.9
C46 C51 C50 119.0(4)
C46 C51 H51 120.5
C50 C51 H51 120.5
C53 C52 C57 121.2(3)
C53 C52 O3 117.7(3)
C57 C52 O3 121.0(3)
C52 C53 C54 119.6(4)
C52 C53 H53 120.2
C54 C53 H53 120.2
C55 C54 C53 120.2(4)
C55 C54 H54 119.9
C53 C54 H54 119.9
C54 C55 C56 119.4(4)
C54 C55 H55 120.3
C56 C55 H55 120.3
C55 C56 C57 120.8(4)
C55 C56 H56 119.6
C57 C56 H56 119.6
C52 C57 C56 118.7(4)
C52 C57 H57 120.6
C56 C57 H57 120.6
C8 N1 Si1 121.4(2)
C8 N1 Sn1 119.3(2)
Si1 N1 Sn1 118.95(15)
C16 N2 Si2 120.1(2)
C16 N2 Sn1 115.6(2)
Si2 N2 Sn1 123.81(15)
C24 N3 Si3 114.8(2)
C24 N3 Sn1 119.3(2)
Si3 N3 Sn1 120.61(14)
C40 O1 P1 126.4(2)
C46 O2 P1 121.7(2)
C52 O3 P1 129.7(2)
O1 P1 O3 101.31(13)
O1 P1 O2 101.15(13)
O3 P1 O2 102.65(13)
O1 P1 Rh1 117.15(10)
O3 P1 Rh1 115.25(10)
O2 P1 Rh1 116.88(10)
C36 Rh1 P1 94.39(10)
C36 Rh1 C37 37.14(13)
P1 Rh1 C37 92.29(10)
C36 Rh1 C32 94.16(14)
P1 Rh1 C32 153.65(11)
C37 Rh1 C32 79.81(14)
C36 Rh1 C33 79.36(13)
P1 Rh1 C33 170.75(11)
C37 Rh1 C33 86.81(13)
C32 Rh1 C33 34.97(14)
C36 Rh1 Sn1 149.15(10)
P1 Rh1 Sn1 92.87(2)
C37 Rh1 Sn1 171.19(10)
C32 Rh1 Sn1 92.46(9)
C33 Rh1 Sn1 89.23(9)
N1 Si1 C1 111.56(16)
N1 Si1 C2 113.23(16)
C1 Si1 C2 108.28(18)
N1 Si1 Si4 104.01(10)
C1 Si1 Si4 113.79(14)
C2 Si1 Si4 105.90(13)
N2 Si2 C3 110.55(16)
N2 Si2 C4 113.55(16)
C3 Si2 C4 108.92(18)
N2 Si2 Si4 101.19(10)
C3 Si2 Si4 110.14(13)
C4 Si2 Si4 112.31(13)
N3 Si3 C5 110.77(15)
N3 Si3 C6 110.18(15)
C5 Si3 C6 107.49(17)
N3 Si3 Si4 105.22(10)
C5 Si3 Si4 113.41(12)
C6 Si3 Si4 109.78(13)
C7 Si4 Si2 117.37(14)
C7 Si4 Si3 111.62(13)
Si2 Si4 Si3 103.65(5)
C7 Si4 Si1 116.00(14)
Si2 Si4 Si1 102.85(5)
Si3 Si4 Si1 103.71(5)
N3 Sn1 N2 99.99(11)
N3 Sn1 N1 99.45(11)
N2 Sn1 N1 99.85(11)
N3 Sn1 Rh1 118.72(7)
N2 Sn1 Rh1 101.32(7)
N1 Sn1 Rh1 131.65(8)

loop_
_geom_bond_atom_site_label_1
_geom_bond_atom_site_label_2
_geom_bond_distance
C1 Si1 1.867(4)
C1 H1A 0.9800
C1 H1B 0.9800
C1 H1C 0.9800
C2 Si1 1.889(4)
C2 H2A 0.9800
C2 H2B 0.9800
C2 H2C 0.9800
C3 Si2 1.871(4)
C3 H3A 0.9800
C3 H3B 0.9800
C3 H3C 0.9800
C4 Si2 1.881(4)
C4 H4A 0.9800
C4 H4B 0.9800
C4 H4C 0.9800
C5 Si3 1.878(4)
C5 H5A 0.9800
C5 H5B 0.9800
C5 H5C 0.9800
C6 Si3 1.882(4)
C6 H6A 0.9800
C6 H6B 0.9800
C6 H6C 0.9800
C7 Si4 1.889(4)
C7 H7A 0.9800
C7 H7B 0.9800
C7 H7C 0.9800
C8 C13 1.400(5)
C8 N1 1.401(4)
C8 C9 1.416(5)
C9 C10 1.381(5)
C9 H9 0.9500
C10 C11 1.391(5)
C10 C14 1.503(5)
C11 C12 1.391(5)
C11 H11 0.9500
C12 C13 1.392(5)
C12 C15 1.515(5)
C13 H13 0.9500
C14 H14A 0.9800
C14 H14B 0.9800
C14 H14C 0.9800
C15 H15A 0.9800
C15 H15B 0.9800
C15 H15C 0.9800
C16 C17 1.395(5)
C16 C21 1.404(5)
C16 N2 1.416(4)
C17 C18 1.399(5)
C17 H17 0.9500
C18 C19 1.390(6)
C18 C22 1.515(6)
C19 C20 1.388(6)
C19 H19 0.9500
C20 C21 1.389(5)
C20 C23 1.505(6)
C21 H21 0.9500
C22 H22A 0.9800
C22 H22B 0.9800
C22 H22C 0.9800
C23 H23A 0.9800
C23 H23B 0.9800
C23 H23C 0.9800
C24 C25 1.402(5)
C24 C29 1.404(5)
C24 N3 1.424(4)
C25 C26 1.388(5)
C25 H25 0.9500
C26 C27 1.392(5)
C26 C30 1.491(5)
C27 C28 1.393(5)
C27 H27 0.9500
C28 C29 1.387(5)
C28 C31 1.510(5)
C29 H29 0.9500
C30 H30A 0.9800
C30 H30B 0.9800
C30 H30C 0.9800
C31 H31A 0.9800
C31 H31B 0.9800
C31 H31C 0.9800
C32 C33 1.368(6)
C32 C39 1.503(5)
C32 Rh1 2.252(4)
C32 H32 1.0000
C33 C34 1.501(5)
C33 Rh1 2.299(4)
C33 H33 1.0000
C34 C35 1.543(5)
C34 H34A 0.9900
C34 H34B 0.9900
C35 C36 1.499(5)
C35 H35A 0.9900
C35 H35B 0.9900
C36 C37 1.398(5)
C36 Rh1 2.171(3)
C36 H36 1.0000
C37 C38 1.511(5)
C37 Rh1 2.215(3)
C37 H37 1.0000
C38 C39 1.532(5)
C38 H38A 0.9900
C38 H38B 0.9900
C39 H39A 0.9900
C39 H39B 0.9900
C40 C45 1.360(5)
C40 C41 1.377(5)
C40 O1 1.406(4)
C41 C42 1.388(5)
C41 H41 0.9500
C42 C43 1.372(6)
C42 H42 0.9500
C43 C44 1.384(6)
C43 H43 0.9500
C44 C45 1.391(6)
C44 H44 0.9500
C45 H45 0.9500
C46 C47 1.374(5)
C46 C51 1.378(5)
C46 O2 1.398(4)
C47 C48 1.392(5)
C47 H47 0.9500
C48 C49 1.376(6)
C48 H48 0.9500
C49 C50 1.388(6)
C49 H49 0.9500
C50 C51 1.387(5)
C50 H50 0.9500
C51 H51 0.9500
C52 C53 1.369(5)
C52 C57 1.383(5)
C52 O3 1.395(4)
C53 C54 1.390(5)
C53 H53 0.9500
C54 C55 1.381(6)
C54 H54 0.9500
C55 C56 1.385(6)
C55 H55 0.9500
C56 C57 1.386(5)
C56 H56 0.9500
C57 H57 0.9500
N1 Si1 1.751(3)
N1 Sn1 2.118(3)
N2 Si2 1.745(3)
N2 Sn1 2.114(3)
N3 Si3 1.730(3)
N3 Sn1 2.109(3)
O1 P1 1.597(2)
O2 P1 1.618(2)
O3 P1 1.612(2)
P1 Rh1 2.2049(9)
Rh1 Sn1 2.6331(4)
Si1 Si4 2.3295(14)
Si2 Si4 2.3180(14)
Si3 Si4 2.3181(13)

loop_
_geom_torsion_atom_site_label_1
_geom_torsion_atom_site_label_2
_geom_torsion_atom_site_label_3
_geom_torsion_atom_site_label_4
_geom_torsion
C13 C8 C9 C10 -5.2(5)
N1 C8 C9 C10 173.4(3)
C8 C9 C10 C11 3.1(5)
C8 C9 C10 C14 -178.2(3)
C9 C10 C11 C12 0.9(5)
C14 C10 C11 C12 -177.9(3)
C10 C11 C12 C13 -2.3(5)
C10 C11 C12 C15 179.6(3)
C11 C12 C13 C8 -0.1(5)
C15 C12 C13 C8 178.0(3)
N1 C8 C13 C12 -174.9(3)
C9 C8 C13 C12 3.7(5)
C21 C16 C17 C18 0.9(5)
N2 C16 C17 C18 -178.4(3)
C16 C17 C18 C19 0.5(5)
C16 C17 C18 C22 -178.9(3)
C17 C18 C19 C20 -0.9(6)
C22 C18 C19 C20 178.5(3)
C18 C19 C20 C21 -0.2(6)
C18 C19 C20 C23 -178.7(4)
C19 C20 C21 C16 1.7(6)
C23 C20 C21 C16 -179.8(4)
C17 C16 C21 C20 -2.0(5)
N2 C16 C21 C20 177.3(3)
C29 C24 C25 C26 1.4(5)
N3 C24 C25 C26 -177.4(3)
C24 C25 C26 C27 -0.3(5)
C24 C25 C26 C30 -179.6(3)
C25 C26 C27 C28 -1.3(5)
C30 C26 C27 C28 178.0(3)
C26 C27 C28 C29 1.7(5)
C26 C27 C28 C31 -178.7(3)
C27 C28 C29 C24 -0.5(5)
C31 C28 C29 C24 179.9(3)
C25 C24 C29 C28 -1.0(5)
N3 C24 C29 C28 177.8(3)
C39 C32 C33 C34 2.0(6)
Rh1 C32 C33 C34 103.2(3)
C39 C32 C33 Rh1 -101.2(4)
C32 C33 C34 C35 -93.4(4)
Rh1 C33 C34 C35 -13.0(4)
C33 C34 C35 C36 35.9(5)
C34 C35 C36 C37 42.4(5)
C34 C35 C36 Rh1 -40.8(4)
C35 C36 C37 C38 2.2(6)
Rh1 C36 C37 C38 104.6(3)
C35 C36 C37 Rh1 -102.4(3)
C36 C37 C38 C39 -89.6(4)
Rh1 C37 C38 C39 -9.5(4)
C33 C32 C39 C38 46.4(5)
Rh1 C32 C39 C38 -36.9(4)
C37 C38 C39 C32 31.8(5)
C45 C40 C41 C42 -0.8(6)
O1 C40 C41 C42 -176.8(3)
C40 C41 C42 C43 0.2(6)
C41 C42 C43 C44 0.2(6)
C42 C43 C44 C45 0.1(7)
C41 C40 C45 C44 1.2(7)
O1 C40 C45 C44 177.2(4)
C43 C44 C45 C40 -0.8(8)
C51 C46 C47 C48 -0.1(5)
O2 C46 C47 C48 -177.7(3)
C46 C47 C48 C49 0.1(6)
C47 C48 C49 C50 -0.2(6)
C48 C49 C50 C51 0.3(6)
C47 C46 C51 C50 0.2(5)
O2 C46 C51 C50 177.8(3)
C49 C50 C51 C46 -0.2(5)
C57 C52 C53 C54 1.3(6)
O3 C52 C53 C54 177.2(3)
C52 C53 C54 C55 -0.2(6)
C53 C54 C55 C56 -0.8(6)
C54 C55 C56 C57 0.6(7)
C53 C52 C57 C56 -1.5(6)
O3 C52 C57 C56 -177.3(4)
C55 C56 C57 C52 0.5(6)
C13 C8 N1 Si1 146.0(3)
C9 C8 N1 Si1 -32.6(4)
C13 C8 N1 Sn1 -27.5(4)
C9 C8 N1 Sn1 153.9(3)
C17 C16 N2 Si2 140.6(3)
C21 C16 N2 Si2 -38.7(4)
C17 C16 N2 Sn1 -46.6(4)
C21 C16 N2 Sn1 134.1(3)
C25 C24 N3 Si3 -88.9(3)
C29 C24 N3 Si3 92.3(3)
C25 C24 N3 Sn1 65.6(4)
C29 C24 N3 Sn1 -113.2(3)
C45 C40 O1 P1 110.6(4)
C41 C40 O1 P1 -73.3(4)
C47 C46 O2 P1 -74.3(4)
C51 C46 O2 P1 108.0(3)
C53 C52 O3 P1 108.7(4)
C57 C52 O3 P1 -75.4(4)
C40 O1 P1 O3 -46.4(3)
C40 O1 P1 O2 59.1(3)
C40 O1 P1 Rh1 -172.7(2)
C52 O3 P1 O1 112.4(3)
C52 O3 P1 O2 8.1(3)
C52 O3 P1 Rh1 -120.1(3)
C46 O2 P1 O1 158.4(3)
C46 O2 P1 O3 -97.2(3)
C46 O2 P1 Rh1 30.0(3)
C37 C36 Rh1 P1 88.0(2)
C35 C36 Rh1 P1 -148.5(2)
C35 C36 Rh1 C37 123.5(4)
C37 C36 Rh1 C32 -67.0(2)
C35 C36 Rh1 C32 56.4(3)
C37 C36 Rh1 C33 -98.9(2)
C35 C36 Rh1 C33 24.6(3)
C37 C36 Rh1 Sn1 -168.92(17)
C35 C36 Rh1 Sn1 -45.4(4)
O1 P1 Rh1 C36 129.77(14)
O3 P1 Rh1 C36 10.71(14)
O2 P1 Rh1 C36 -110.00(14)
O1 P1 Rh1 C37 166.92(14)
O3 P1 Rh1 C37 47.87(14)
O2 P1 Rh1 C37 -72.84(14)
O1 P1 Rh1 C32 -121.6(2)
O3 P1 Rh1 C32 119.3(2)
O2 P1 Rh1 C32 -1.4(2)
O1 P1 Rh1 C33 82.7(6)
O3 P1 Rh1 C33 -36.4(6)
O2 P1 Rh1 C33 -157.1(6)
O1 P1 Rh1 Sn1 -20.22(11)
O3 P1 Rh1 Sn1 -139.27(10)
O2 P1 Rh1 Sn1 100.02(10)
C38 C37 Rh1 C36 -119.0(4)
C36 C37 Rh1 P1 -94.2(2)
C38 C37 Rh1 P1 146.7(3)
C36 C37 Rh1 C32 111.1(2)
C38 C37 Rh1 C32 -8.0(3)
C36 C37 Rh1 C33 76.5(2)
C38 C37 Rh1 C33 -42.5(3)
C36 C37 Rh1 Sn1 139.9(6)
C38 C37 Rh1 Sn1 20.9(8)
C33 C32 Rh1 C36 -64.7(2)
C39 C32 Rh1 C36 58.1(3)
C33 C32 Rh1 P1 -173.37(17)
C39 C32 Rh1 P1 -50.5(4)
C33 C32 Rh1 C37 -99.1(2)
C39 C32 Rh1 C37 23.7(3)
C39 C32 Rh1 C33 122.9(4)
C33 C32 Rh1 Sn1 85.1(2)
C39 C32 Rh1 Sn1 -152.0(2)
C32 C33 Rh1 C36 113.4(2)
C34 C33 Rh1 C36 -6.3(3)
C32 C33 Rh1 P1 161.4(5)
C34 C33 Rh1 P1 41.7(8)
C32 C33 Rh1 C37 76.7(2)
C34 C33 Rh1 C37 -43.0(3)
C34 C33 Rh1 C32 -119.7(4)
C32 C33 Rh1 Sn1 -95.4(2)
C34 C33 Rh1 Sn1 144.9(3)
C8 N1 Si1 C1 100.2(3)
Sn1 N1 Si1 C1 -86.3(2)
C8 N1 Si1 C2 -22.3(3)
Sn1 N1 Si1 C2 151.29(17)
C8 N1 Si1 Si4 -136.7(2)
Sn1 N1 Si1 Si4 36.81(17)
C16 N2 Si2 C3 -37.2(3)
Sn1 N2 Si2 C3 150.56(19)
C16 N2 Si2 C4 85.5(3)
Sn1 N2 Si2 C4 -86.7(2)
C16 N2 Si2 Si4 -153.9(2)
Sn1 N2 Si2 Si4 33.88(18)
C24 N3 Si3 C5 62.3(3)
Sn1 N3 Si3 C5 -91.8(2)
C24 N3 Si3 C6 -56.5(3)
Sn1 N3 Si3 C6 149.35(18)
C24 N3 Si3 Si4 -174.8(2)
Sn1 N3 Si3 Si4 31.08(18)
N2 Si2 Si4 C7 165.47(17)
C3 Si2 Si4 C7 48.5(2)
C4 Si2 Si4 C7 -73.1(2)
N2 Si2 Si4 Si3 -70.97(11)
C3 Si2 Si4 Si3 172.04(15)
C4 Si2 Si4 Si3 50.45(15)
N2 Si2 Si4 Si1 36.82(11)
C3 Si2 Si4 Si1 -80.16(15)
C4 Si2 Si4 Si1 158.25(14)
N3 Si3 Si4 C7 165.31(18)
C5 Si3 Si4 C7 -73.5(2)
C6 Si3 Si4 C7 46.8(2)
N3 Si3 Si4 Si2 38.07(11)
C5 Si3 Si4 Si2 159.28(14)
C6 Si3 Si4 Si2 -80.47(13)
N3 Si3 Si4 Si1 -69.08(11)
C5 Si3 Si4 Si1 52.13(14)
C6 Si3 Si4 Si1 172.37(13)
N1 Si1 Si4 C7 155.19(17)
C1 Si1 Si4 C7 -83.2(2)
C2 Si1 Si4 C7 35.6(2)
N1 Si1 Si4 Si2 -75.32(11)
C1 Si1 Si4 Si2 46.28(15)
C2 Si1 Si4 Si2 165.10(13)
N1 Si1 Si4 Si3 32.44(11)
C1 Si1 Si4 Si3 154.03(14)
C2 Si1 Si4 Si3 -87.15(14)
C24 N3 Sn1 N2 136.5(2)
Si3 N3 Sn1 N2 -70.52(18)
C24 N3 Sn1 N1 -121.7(2)
Si3 N3 Sn1 N1 31.33(19)
C24 N3 Sn1 Rh1 27.6(3)
Si3 N3 Sn1 Rh1 -179.42(12)
C16 N2 Sn1 N3 -145.6(2)
Si2 N2 Sn1 N3 26.94(19)
C16 N2 Sn1 N1 112.9(2)
Si2 N2 Sn1 N1 -74.58(19)
C16 N2 Sn1 Rh1 -23.4(2)
Si2 N2 Sn1 Rh1 149.14(15)
C8 N1 Sn1 N3 96.2(2)
Si1 N1 Sn1 N3 -77.52(17)
C8 N1 Sn1 N2 -161.9(2)
Si1 N1 Sn1 N2 24.46(18)
C8 N1 Sn1 Rh1 -47.0(3)
Si1 N1 Sn1 Rh1 139.36(11)
C36 Rh1 Sn1 N3 118.9(2)
P1 Rh1 Sn1 N3 -137.66(9)
C37 Rh1 Sn1 N3 -11.9(6)
C32 Rh1 Sn1 N3 16.53(14)
C33 Rh1 Sn1 N3 51.35(14)
C36 Rh1 Sn1 N2 10.7(2)
P1 Rh1 Sn1 N2 114.19(8)
C37 Rh1 Sn1 N2 -120.0(6)
C32 Rh1 Sn1 N2 -91.62(13)
C33 Rh1 Sn1 N2 -56.80(13)
C36 Rh1 Sn1 N1 -103.6(2)
P1 Rh1 Sn1 N1 -0.11(11)
C37 Rh1 Sn1 N1 125.7(6)
C32 Rh1 Sn1 N1 154.08(15)
C33 Rh1 Sn1 N1 -171.10(14)

loop_
_platon_squeeze_void_nr
_platon_squeeze_void_average_x
_platon_squeeze_void_average_y
_platon_squeeze_void_average_z
_platon_squeeze_void_volume
_platon_squeeze_void_count_electrons
1 0.500 0.500 0.500 403.8 96.5
